data_7205073
loop_
_publ_author_name
'Jin, Hai-Juan'
'Zhou, Bai-Bin'
'Yu, Yang'
'Zhao, Zhi-Feng'
'Su, Zhan-Hua'

_publ_section_title
;
 Inorganic--organic hybrids constructed from heteropolymolybdate anions
 and copper--organic fragments: syntheses, structures and properties
;
_journal_issue 2
_journal_name_full CrystEngComm
_journal_page_first 585
_journal_paper_doi 10.1039/c004063k
_journal_volume 13
_journal_year 2011
_chemical_formula_moiety 'C12 H12 Cu Mo5 N8 O23 P2, C12 H13 Cu N8 O, 2(H2 O)'
_chemical_formula_sum 'C24 H29 Cu2 Mo5 N16 O26 P2'
_chemical_formula_weight 1626.37
_chemical_name_systematic
;
?
;
_space_group_IT_number 2
_symmetry_cell_setting triclinic
_symmetry_space_group_name_Hall '-P 1'
_symmetry_space_group_name_H-M 'P -1'
_atom_sites_solution_hydrogens geom
_atom_sites_solution_primary direct
_atom_sites_solution_secondary difmap
_audit_creation_method SHELXL-97
_cell_angle_alpha 80.7130(10)
_cell_angle_beta 84.3760(10)
_cell_angle_gamma 84.7330(10)
_cell_formula_units_Z 2
_cell_length_a 10.28680(10)
_cell_length_b 10.7031(2)
_cell_length_c 21.5105(3)
_cell_measurement_reflns_used 5211
_cell_measurement_temperature 293(2)
_cell_measurement_theta_max 28.17
_cell_measurement_theta_min 2.65
_cell_volume 2319.06(6)
_computing_cell_refinement 'Bruker SMART'
_computing_data_collection 'Bruker SMART'
_computing_data_reduction 'Bruker SAINT'
_computing_molecular_graphics 'Bruker SHELXTL'
_computing_publication_material 'Bruker SHELXTL'
_computing_structure_refinement 'SHELXL-97 (Sheldrick, 1997)'
_computing_structure_solution 'SHELXS-97 (Sheldrick, 1990)'
_diffrn_ambient_temperature 293(2)
_diffrn_measured_fraction_theta_full 0.993
_diffrn_measured_fraction_theta_max 0.993
_diffrn_measurement_device_type 'CCD area detector'
_diffrn_measurement_method 'phi and omega scans'
_diffrn_radiation_monochromator graphite
_diffrn_radiation_source 'fine-focus sealed tube'
_diffrn_radiation_type MoK\a
_diffrn_radiation_wavelength 0.71073
_diffrn_reflns_av_R_equivalents 0.0185
_diffrn_reflns_av_sigmaI/netI 0.0356
_diffrn_reflns_limit_h_max 12
_diffrn_reflns_limit_h_min -12
_diffrn_reflns_limit_k_max 12
_diffrn_reflns_limit_k_min -6
_diffrn_reflns_limit_l_max 25
_diffrn_reflns_limit_l_min -25
_diffrn_reflns_number 12697
_diffrn_reflns_theta_full 25.00
_diffrn_reflns_theta_max 25.00
_diffrn_reflns_theta_min 0.96
_exptl_absorpt_coefficient_mu 2.383
_exptl_absorpt_correction_T_max 0.683
_exptl_absorpt_correction_T_min 0.598
_exptl_absorpt_correction_type psi-scan
_exptl_absorpt_process_details SADABS
_exptl_crystal_colour green
_exptl_crystal_density_diffrn 2.329
_exptl_crystal_density_meas 2.329
_exptl_crystal_density_method 'not measured'
_exptl_crystal_description block
_exptl_crystal_F_000 1582.0
_exptl_crystal_size_max 0.22
_exptl_crystal_size_mid 0.20
_exptl_crystal_size_min 0.16
_refine_diff_density_max 0.514
_refine_diff_density_min -0.465
_refine_diff_density_rms 0.099
_refine_ls_extinction_method none
_refine_ls_goodness_of_fit_ref 1.051
_refine_ls_hydrogen_treatment none
_refine_ls_matrix_type full
_refine_ls_number_parameters 773
_refine_ls_number_reflns 8191
_refine_ls_number_restraints 0
_refine_ls_restrained_S_all 1.051
_refine_ls_R_factor_all 0.0386
_refine_ls_R_factor_gt 0.0298
_refine_ls_shift/su_max 0.001
_refine_ls_shift/su_mean 0.000
_refine_ls_structure_factor_coef Fsqd
_refine_ls_weighting_details 'calc w=1/[\s^2^(Fo^2^)+(0.0357P)^2^+0.8134P] where P=(Fo^2^+2Fc^2^)/3'
_refine_ls_weighting_scheme calc
_refine_ls_wR_factor_gt 0.0691
_refine_ls_wR_factor_ref 0.0737
_reflns_number_gt 6831
_reflns_number_total 8191
_reflns_threshold_expression >2sigma(I)
_cod_data_source_file C004063K.TXT
_cod_data_source_block jhj124_0m
_cod_depositor_comments
;
The following automatic conversions were performed:
'_symmetry_cell_setting' value 'Triclinic' changed to 'triclinic'
according to '/home/saulius/struct/CIF-dictionaries/cif_core.dic'
dictionary named 'cif_core.dic' version 2.4.1 from 2010-06-29.

Automatic conversion script
Id: cif_fix_enum 1555 2011-01-17 13:19:09Z saulius 
;
_cod_database_code 7205073

loop_
_symmetry_equiv_pos_as_xyz
'x, y, z'
'-x, -y, -z'

loop_
_atom_site_label
_atom_site_type_symbol
_atom_site_fract_x
_atom_site_fract_y
_atom_site_fract_z
_atom_site_U_iso_or_equiv
_atom_site_adp_type
_atom_site_occupancy
_atom_site_symmetry_multiplicity
_atom_site_calc_flag
_atom_site_refinement_flags
_atom_site_disorder_assembly
_atom_site_disorder_group
O1W O 0.9870(3) 0.6012(4) 0.28186(18) 0.0618(11) Uani 1 1 d . . .
H1WA H 0.9305 0.5579 0.3052 0.074 Uiso 1 1 d R . .
H1WB H 1.0659 0.5948 0.2913 0.074 Uiso 1 1 d R . .
O2W O 0.1876(3) 0.3775(4) 0.18996(17) 0.0530(10) Uani 1 1 d . . .
H2WA H 0.1994 0.3228 0.2226 0.064 Uiso 1 1 d R . .
H2WB H 0.1189 0.3792 0.1707 0.064 Uiso 1 1 d R . .
Mo1 Mo 0.37182(3) 0.78599(3) 0.267992(17) 0.02533(10) Uani 1 1 d . . .
Mo2 Mo 0.67074(3) 0.78671(3) 0.187070(16) 0.02484(10) Uani 1 1 d . . .
Mo3 Mo 0.77245(3) 0.48152(4) 0.168899(19) 0.03119(10) Uani 1 1 d . . .
Mo4 Mo 0.57102(3) 0.28315(3) 0.263279(17) 0.02428(9) Uani 1 1 d . . .
Mo5 Mo 0.34237(3) 0.45900(3) 0.346724(17) 0.02505(9) Uani 1 1 d . . .
Cu1 Cu 0.82148(5) 0.96731(5) 0.04012(2) 0.02888(13) Uani 1 1 d . . .
Cu2 Cu 0.17607(5) 0.01690(5) 0.44896(2) 0.02824(13) Uani 1 1 d . . .
P1 P 0.63697(10) 0.56093(10) 0.31685(5) 0.0223(2) Uani 1 1 d . . .
P2 P 0.43960(10) 0.55602(10) 0.18047(5) 0.0228(2) Uani 1 1 d . . .
O3 O 0.4905(3) 0.8555(3) 0.19866(13) 0.0267(6) Uani 1 1 d . . .
O4 O 0.4433(2) 0.4579(3) 0.24200(12) 0.0236(6) Uani 1 1 d . . .
O5 O 0.5756(2) 0.6000(3) 0.15671(13) 0.0263(6) Uani 1 1 d . . .
O6 O 0.5330(3) 0.5211(3) 0.36814(12) 0.0254(6) Uani 1 1 d . . .
O7 O 0.7979(3) 0.6460(3) 0.19015(13) 0.0305(7) Uani 1 1 d . . .
O8 O 0.5815(2) 0.6787(2) 0.27290(12) 0.0234(6) Uani 1 1 d . . .
O9 O 0.3434(3) 0.6664(3) 0.19242(12) 0.0262(6) Uani 1 1 d . . .
O10 O 0.4610(3) 0.3074(3) 0.34163(12) 0.0262(6) Uani 1 1 d . . .
O11 O 0.6897(3) 0.4547(3) 0.27889(13) 0.0259(6) Uani 1 1 d . . .
O12 O 0.6600(3) 0.3451(3) 0.18365(13) 0.0270(6) Uani 1 1 d . . .
O13 O 0.6847(3) 0.8463(3) 0.10707(13) 0.0327(7) Uani 1 1 d . . .
O14 O 0.3143(3) 0.6379(3) 0.32012(13) 0.0280(7) Uani 1 1 d . . .
O15 O 0.7549(3) 0.6013(3) 0.34843(14) 0.0329(7) Uani 1 1 d . . .
O16 O 0.4111(3) 0.8662(3) 0.32476(14) 0.0377(8) Uani 1 1 d . . .
O17 O 0.2303(3) 0.8686(3) 0.24494(15) 0.0410(8) Uani 1 1 d . . .
O18 O 0.2982(3) 0.4419(3) 0.42537(14) 0.0362(7) Uani 1 1 d . . .
O19 O 0.7511(3) 0.8837(3) 0.22137(14) 0.0369(7) Uani 1 1 d . . .
O20 O 0.3926(3) 0.4871(3) 0.12829(13) 0.0329(7) Uani 1 1 d . . .
O21 O 0.6939(3) 0.1877(3) 0.30122(14) 0.0357(7) Uani 1 1 d . . .
O22 O 0.3288(3) 0.0846(3) 0.36944(15) 0.0413(8) Uani 1 1 d . . .
H22 H 0.2919 0.1189 0.3383 0.062 Uiso 1 1 calc R . .
O23 O 0.4792(3) 0.1810(3) 0.23892(14) 0.0381(8) Uani 1 1 d . . .
N1 N 0.9709(3) 0.8279(4) 0.05494(16) 0.0305(8) Uani 1 1 d . . .
N2 N 0.6881(3) 1.1185(4) 0.02122(17) 0.0320(9) Uani 1 1 d . . .
O24 O 0.2095(3) 0.4117(3) 0.31669(14) 0.0365(8) Uani 1 1 d . . .
N3 N 0.9047(3) 1.0349(3) 0.10539(17) 0.0307(8) Uani 1 1 d . . .
O25 O 0.8001(3) 0.4999(4) 0.08938(16) 0.0523(10) Uani 1 1 d . . .
O26 O 0.9154(3) 0.4061(3) 0.19517(18) 0.0478(9) Uani 1 1 d . . .
N4 N 0.7559(3) 0.9175(3) -0.03599(16) 0.0298(8) Uani 1 1 d . . .
N5 N 0.0501(3) 0.1722(4) 0.43325(17) 0.0329(9) Uani 1 1 d . . .
N6 N 0.2792(3) -0.1482(3) 0.47792(16) 0.0298(8) Uani 1 1 d . . .
N7 N 0.2699(3) 0.0760(3) 0.51514(16) 0.0303(8) Uani 1 1 d . . .
N8 N 0.0579(3) -0.0502(4) 0.39410(17) 0.0324(9) Uani 1 1 d . . .
N9 N 0.4077(4) -0.2530(4) 0.54842(18) 0.0349(9) Uani 1 1 d . . .
N10 N -0.1075(4) -0.0060(4) 0.33531(19) 0.0370(10) Uani 1 1 d . . .
N11 N 0.5353(4) 1.2063(4) -0.0392(2) 0.0402(11) Uani 1 1 d . . .
N12 N 1.0393(4) 0.9977(4) 0.18042(19) 0.0368(10) Uani 1 1 d . . .
N13 N 1.1241(4) 0.7437(4) 0.1166(2) 0.0382(10) Uani 1 1 d . . .
N14 N 0.6250(4) 0.9697(4) -0.11234(18) 0.0346(9) Uani 1 1 d . . .
N15 N 0.4169(4) 0.0280(4) 0.58447(19) 0.0380(10) Uani 1 1 d . . .
C1 C 0.9971(4) 0.9550(4) 0.1320(2) 0.0294(10) Uani 1 1 d . . .
C2 C 0.6657(4) 1.0036(4) -0.0612(2) 0.0293(10) Uani 1 1 d . . .
C3 C 0.3477(4) -0.1407(4) 0.52649(19) 0.0280(10) Uani 1 1 d . . .
C4 C 1.0343(4) 0.8417(4) 0.1038(2) 0.0317(10) Uani 1 1 d . . .
C5 C 0.3788(5) -0.3376(5) 0.5114(2) 0.0383(11) Uani 1 1 d . . .
C6 C 0.3833(5) 0.1559(5) 0.5807(2) 0.0417(12) Uani 1 1 d . . .
C7 C 0.6277(4) 1.1104(4) -0.0292(2) 0.0299(10) Uani 1 1 d . . .
C8 C -0.0325(4) 0.0384(4) 0.3723(2) 0.0312(10) Uani 1 1 d . . .
C9 C 0.3472(4) -0.0170(4) 0.54469(19) 0.0291(10) Uani 1 1 d . . .
C10 C -0.0654(5) -0.1299(5) 0.3326(2) 0.0391(12) Uani 1 1 d . . .
N16 N -0.1078(4) 0.2702(4) 0.3775(2) 0.0403(10) Uani 1 1 d . . .
C11 C -0.0345(4) 0.1608(4) 0.3925(2) 0.0324(10) Uani 1 1 d . . .
C12 C 0.6927(5) 0.8563(5) -0.1217(2) 0.0382(11) Uani 1 1 d . . .
C13 C 0.8885(5) 1.1337(5) 0.1396(2) 0.0389(12) Uani 1 1 d . . .
C14 C 0.2994(5) -0.2723(5) 0.4680(2) 0.0355(11) Uani 1 1 d . . .
C15 C 0.7724(5) 0.8253(5) -0.0742(2) 0.0366(11) Uani 1 1 d . . .
C16 C 0.9716(5) 1.1125(5) 0.1855(2) 0.0388(12) Uani 1 1 d . . .
C17 C 0.5360(5) 1.2802(5) 0.0069(2) 0.0435(13) Uani 1 1 d . . .
C18 C 0.2924(5) 0.1845(5) 0.5384(2) 0.0400(12) Uani 1 1 d . . .
C19 C 0.0365(5) -0.1560(5) 0.3694(2) 0.0394(12) Uani 1 1 d . . .
C20 C 1.0231(5) 0.7157(5) 0.0366(3) 0.0425(13) Uani 1 1 d . . .
C21 C 0.0280(5) 0.2953(5) 0.4453(2) 0.0410(12) Uani 1 1 d . . .
C22 C 0.6300(5) 1.2260(5) 0.0441(3) 0.0417(12) Uani 1 1 d . . .
C23 C -0.0702(5) 0.3559(5) 0.4111(3) 0.0427(13) Uani 1 1 d . . .
C24 C 1.1181(5) 0.6632(5) 0.0743(3) 0.0472(13) Uani 1 1 d . . .
H1 H 0.983(4) 1.161(4) 0.219(2) 0.034(12) Uiso 1 1 d . . .
H2 H -0.115(4) 0.438(5) 0.410(2) 0.041(13) Uiso 1 1 d . . .
H3 H -0.104(4) -0.176(5) 0.308(2) 0.042(14) Uiso 1 1 d . . .
H4 H 0.577(4) 1.025(4) -0.137(2) 0.027(12) Uiso 1 1 d . . .
H5 H 0.680(4) 0.819(4) -0.156(2) 0.029(12) Uiso 1 1 d . . .
H6 H 0.834(4) 1.204(4) 0.1316(19) 0.022(11) Uiso 1 1 d . . .
H7 H 0.397(4) -0.431(4) 0.521(2) 0.030(11) Uiso 1 1 d . . .
H8 H 0.081(4) -0.222(4) 0.3740(18) 0.014(11) Uiso 1 1 d . . .
H9 H 1.165(4) 0.581(5) 0.074(2) 0.040(13) Uiso 1 1 d . . .
H10 H 0.256(4) 0.264(4) 0.5216(18) 0.022(11) Uiso 1 1 d . . .
H11 H 1.084(5) 0.961(5) 0.203(3) 0.052(18) Uiso 1 1 d . . .
H12 H -0.162(5) 0.285(5) 0.351(2) 0.054(17) Uiso 1 1 d . . .
H13 H 1.177(5) 0.735(5) 0.141(2) 0.041(15) Uiso 1 1 d . . .
H14 H 0.482(5) 1.357(5) 0.004(2) 0.046(14) Uiso 1 1 d . . .
H15 H 0.451(4) -0.273(4) 0.582(2) 0.036(13) Uiso 1 1 d . . .
H16 H 0.086(4) 0.332(4) 0.4706(18) 0.019(10) Uiso 1 1 d . . .
H17 H 0.490(4) 1.211(4) -0.063(2) 0.024(14) Uiso 1 1 d . . .
H18 H 1.003(5) 0.681(5) 0.007(3) 0.059(18) Uiso 1 1 d . . .
H19 H 0.658(4) 1.256(4) 0.078(2) 0.035(13) Uiso 1 1 d . . .
H20 H 0.267(4) -0.305(4) 0.439(2) 0.039(14) Uiso 1 1 d . . .
H21 H 0.830(4) 0.758(5) -0.066(2) 0.040(14) Uiso 1 1 d . . .
H25 H 0.463(6) -0.011(6) 0.608(3) 0.07(2) Uiso 1 1 d . . .
H23 H -0.167(4) 0.027(5) 0.322(2) 0.031(14) Uiso 1 1 d . . .
H24 H 0.417(5) 0.207(5) 0.604(2) 0.053(16) Uiso 1 1 d . . .

loop_
_atom_site_aniso_label
_atom_site_aniso_U_11
_atom_site_aniso_U_22
_atom_site_aniso_U_33
_atom_site_aniso_U_23
_atom_site_aniso_U_13
_atom_site_aniso_U_12
O1W 0.0333(19) 0.079(3) 0.078(3) -0.024(2) -0.0116(19) -0.003(2)
O2W 0.0326(18) 0.070(3) 0.060(2) -0.014(2) -0.0102(16) -0.0087(18)
Mo1 0.02418(19) 0.02342(19) 0.02579(19) 0.00225(16) -0.00590(15) 0.00536(15)
Mo2 0.02136(18) 0.0264(2) 0.02550(19) 0.00407(16) -0.00783(15) -0.00348(15)
Mo3 0.02126(19) 0.0336(2) 0.0391(2) -0.00806(18) -0.00075(16) -0.00154(17)
Mo4 0.02419(19) 0.02168(19) 0.0271(2) -0.00199(16) -0.00863(15) 0.00145(15)
Mo5 0.02339(19) 0.0250(2) 0.02491(19) 0.00185(16) -0.00383(15) -0.00033(15)
Cu1 0.0244(3) 0.0328(3) 0.0277(3) 0.0031(2) -0.0105(2) 0.0019(2)
Cu2 0.0243(3) 0.0301(3) 0.0291(3) 0.0005(2) -0.0104(2) 0.0039(2)
P1 0.0228(5) 0.0191(5) 0.0249(5) 0.0004(4) -0.0110(4) 0.0013(4)
P2 0.0199(5) 0.0270(6) 0.0212(5) 0.0007(5) -0.0081(4) -0.0022(4)
O3 0.0249(15) 0.0258(15) 0.0270(15) 0.0051(13) -0.0079(12) 0.0011(12)
O4 0.0195(14) 0.0268(15) 0.0221(14) 0.0019(12) -0.0037(11) 0.0023(12)
O5 0.0210(14) 0.0287(16) 0.0275(15) 0.0023(13) -0.0036(12) -0.0036(12)
O6 0.0275(15) 0.0238(15) 0.0239(14) 0.0013(12) -0.0082(12) 0.0011(12)
O7 0.0211(14) 0.0329(17) 0.0374(17) -0.0013(14) -0.0043(13) -0.0065(13)
O8 0.0235(14) 0.0197(14) 0.0255(15) 0.0015(12) -0.0074(12) 0.0044(12)
O9 0.0224(14) 0.0291(16) 0.0260(15) 0.0025(13) -0.0115(12) 0.0017(12)
O10 0.0295(15) 0.0218(15) 0.0264(15) 0.0018(12) -0.0070(12) -0.0015(13)
O11 0.0244(15) 0.0226(15) 0.0315(16) -0.0056(13) -0.0083(12) 0.0024(12)
O12 0.0239(15) 0.0269(16) 0.0312(16) -0.0081(13) -0.0027(12) -0.0002(13)
O13 0.0302(16) 0.0394(18) 0.0269(16) 0.0035(14) -0.0042(13) -0.0076(14)
O14 0.0261(15) 0.0245(15) 0.0289(15) 0.0054(13) -0.0024(12) 0.0050(13)
O15 0.0328(16) 0.0287(16) 0.0413(18) -0.0071(14) -0.0210(14) -0.0016(14)
O16 0.0470(19) 0.0310(17) 0.0340(17) -0.0045(14) -0.0053(15) 0.0030(15)
O17 0.0314(17) 0.0410(19) 0.0439(19) 0.0071(16) -0.0047(15) 0.0100(15)
O18 0.0403(18) 0.0366(18) 0.0288(16) 0.0024(14) -0.0007(14) -0.0025(15)
O19 0.0378(17) 0.0365(18) 0.0380(18) 0.0010(15) -0.0141(14) -0.0117(15)
O20 0.0380(17) 0.0333(17) 0.0303(16) -0.0068(14) -0.0130(14) -0.0036(14)
O21 0.0355(17) 0.0276(16) 0.0433(18) -0.0010(15) -0.0170(14) 0.0080(14)
O22 0.049(2) 0.0364(19) 0.0359(18) 0.0018(16) 0.0002(15) -0.0049(16)
O23 0.0445(19) 0.0347(18) 0.0383(18) -0.0088(15) -0.0077(15) -0.0101(15)
N1 0.0244(18) 0.035(2) 0.031(2) -0.0001(17) -0.0102(16) 0.0030(17)
N2 0.0276(19) 0.036(2) 0.032(2) 0.0009(17) -0.0132(16) 0.0004(17)
O24 0.0243(15) 0.046(2) 0.0385(18) -0.0014(16) -0.0033(13) -0.0050(15)
N3 0.0255(19) 0.031(2) 0.035(2) -0.0003(17) -0.0096(16) 0.0017(16)
O25 0.048(2) 0.065(3) 0.046(2) -0.0137(19) 0.0118(17) -0.0182(19)
O26 0.0225(16) 0.046(2) 0.078(3) -0.0205(19) -0.0095(16) 0.0061(15)
N4 0.0258(18) 0.035(2) 0.0253(19) 0.0060(17) -0.0090(15) 0.0029(16)
N5 0.0279(19) 0.031(2) 0.039(2) -0.0017(18) -0.0091(17) 0.0026(17)
N6 0.0303(19) 0.033(2) 0.0249(19) 0.0015(16) -0.0102(16) 0.0015(17)
N7 0.0296(19) 0.030(2) 0.032(2) -0.0058(17) -0.0089(16) 0.0029(17)
N8 0.0277(19) 0.034(2) 0.034(2) -0.0015(18) -0.0066(16) 0.0020(17)
N9 0.036(2) 0.039(2) 0.027(2) 0.0007(18) -0.0106(18) 0.0125(18)
N10 0.026(2) 0.048(3) 0.036(2) 0.002(2) -0.0130(19) 0.001(2)
N11 0.035(2) 0.047(3) 0.039(2) -0.002(2) -0.022(2) 0.006(2)
N12 0.032(2) 0.046(3) 0.032(2) 0.001(2) -0.0139(19) 0.001(2)
N13 0.030(2) 0.039(2) 0.042(2) 0.006(2) -0.018(2) 0.0032(19)
N14 0.035(2) 0.038(2) 0.030(2) 0.0034(19) -0.0137(18) -0.0002(19)
N15 0.033(2) 0.050(3) 0.032(2) -0.004(2) -0.0167(19) 0.003(2)
C1 0.022(2) 0.034(3) 0.030(2) 0.005(2) -0.0078(18) -0.0026(19)
C2 0.026(2) 0.034(3) 0.027(2) 0.004(2) -0.0074(18) -0.004(2)
C3 0.019(2) 0.035(3) 0.027(2) 0.003(2) -0.0050(17) 0.0027(19)
C4 0.023(2) 0.035(3) 0.035(2) 0.005(2) -0.0089(19) 0.000(2)
C5 0.044(3) 0.032(3) 0.038(3) -0.004(2) -0.009(2) 0.009(2)
C6 0.038(3) 0.042(3) 0.047(3) -0.010(3) -0.012(2) -0.001(2)
C7 0.023(2) 0.031(2) 0.033(2) 0.004(2) -0.0063(19) 0.0006(19)
C8 0.025(2) 0.041(3) 0.026(2) 0.001(2) -0.0064(19) 0.001(2)
C9 0.022(2) 0.040(3) 0.024(2) 0.001(2) -0.0036(18) 0.000(2)
C10 0.036(3) 0.039(3) 0.044(3) -0.004(2) -0.012(2) -0.006(2)
N16 0.028(2) 0.044(3) 0.046(3) 0.005(2) -0.016(2) 0.0057(19)
C11 0.023(2) 0.036(3) 0.034(2) 0.005(2) -0.0072(19) 0.005(2)
C12 0.041(3) 0.043(3) 0.031(3) -0.006(2) -0.009(2) -0.002(2)
C13 0.032(3) 0.036(3) 0.048(3) -0.005(2) -0.013(2) 0.008(2)
C14 0.040(3) 0.033(3) 0.033(3) -0.003(2) -0.006(2) 0.000(2)
C15 0.034(3) 0.039(3) 0.035(3) 0.000(2) -0.008(2) 0.004(2)
C16 0.041(3) 0.042(3) 0.037(3) -0.010(2) -0.012(2) -0.001(2)
C17 0.045(3) 0.037(3) 0.047(3) -0.006(3) -0.012(2) 0.012(2)
C18 0.040(3) 0.039(3) 0.041(3) -0.002(2) -0.009(2) 0.000(2)
C19 0.035(3) 0.038(3) 0.045(3) -0.003(2) -0.014(2) 0.005(2)
C20 0.037(3) 0.042(3) 0.050(3) -0.010(3) -0.014(2) 0.005(2)
C21 0.031(3) 0.044(3) 0.047(3) -0.005(3) -0.009(2) 0.004(2)
C22 0.034(3) 0.046(3) 0.049(3) -0.016(3) -0.016(2) 0.002(2)
C23 0.037(3) 0.030(3) 0.058(3) 0.004(3) -0.012(2) 0.006(2)
C24 0.045(3) 0.036(3) 0.060(3) -0.004(3) -0.019(3) 0.014(3)

loop_
_atom_type_symbol
_atom_type_description
_atom_type_scat_dispersion_real
_atom_type_scat_dispersion_imag
_atom_type_scat_source
C C 0.0033 0.0016 'International Tables Vol C Tables 4.2.6.8 and 6.1.1.4'
H H 0.0000 0.0000 'International Tables Vol C Tables 4.2.6.8 and 6.1.1.4'
N N 0.0061 0.0033 'International Tables Vol C Tables 4.2.6.8 and 6.1.1.4'
O O 0.0106 0.0060 'International Tables Vol C Tables 4.2.6.8 and 6.1.1.4'
P P 0.1023 0.0942 'International Tables Vol C Tables 4.2.6.8 and 6.1.1.4'
Cu Cu 0.3201 1.2651 'International Tables Vol C Tables 4.2.6.8 and 6.1.1.4'
Mo Mo -1.6832 0.6857 'International Tables Vol C Tables 4.2.6.8 and 6.1.1.4'

loop_
_geom_angle_atom_site_label_1
_geom_angle_atom_site_label_2
_geom_angle_atom_site_label_3
_geom_angle
_geom_angle_site_symmetry_1
_geom_angle_site_symmetry_3
_geom_angle_publ_flag
H1WA O1W H1WB 120.0 . . ?
H2WA O2W H2WB 120.0 . . ?
O16 Mo1 O17 102.03(16) . . ?
O16 Mo1 O14 99.27(14) . . ?
O17 Mo1 O14 103.92(13) . . ?
O16 Mo1 O3 99.45(14) . . ?
O17 Mo1 O3 98.72(13) . . ?
O14 Mo1 O3 146.74(12) . . ?
O16 Mo1 O9 173.20(12) . . ?
O17 Mo1 O9 84.64(13) . . ?
O14 Mo1 O9 80.16(11) . . ?
O3 Mo1 O9 78.03(11) . . ?
O16 Mo1 O8 87.24(12) . . ?
O17 Mo1 O8 165.90(12) . . ?
O14 Mo1 O8 84.75(10) . . ?
O3 Mo1 O8 69.00(10) . . ?
O9 Mo1 O8 85.96(9) . . ?
O19 Mo2 O13 105.28(14) . . ?
O19 Mo2 O7 98.83(14) . . ?
O13 Mo2 O7 100.95(13) . . ?
O19 Mo2 O3 102.22(14) . . ?
O13 Mo2 O3 93.18(12) . . ?
O7 Mo2 O3 150.52(12) . . ?
O19 Mo2 O8 98.10(13) . . ?
O13 Mo2 O8 154.86(12) . . ?
O7 Mo2 O8 84.17(11) . . ?
O3 Mo2 O8 72.67(10) . . ?
O19 Mo2 O5 165.44(12) . . ?
O13 Mo2 O5 86.45(12) . . ?
O7 Mo2 O5 70.00(10) . . ?
O3 Mo2 O5 85.39(10) . . ?
O8 Mo2 O5 72.07(9) . . ?
O25 Mo3 O26 103.85(17) . . ?
O25 Mo3 O12 100.75(14) . . ?
O26 Mo3 O12 101.41(14) . . ?
O25 Mo3 O7 104.40(15) . . ?
O26 Mo3 O7 96.55(14) . . ?
O12 Mo3 O7 144.44(12) . . ?
O25 Mo3 O5 88.64(14) . . ?
O26 Mo3 O5 166.18(14) . . ?
O12 Mo3 O5 81.67(11) . . ?
O7 Mo3 O5 74.27(10) . . ?
O25 Mo3 O11 169.07(13) . . ?
O26 Mo3 O11 85.83(14) . . ?
O12 Mo3 O11 71.94(10) . . ?
O7 Mo3 O11 79.12(11) . . ?
O5 Mo3 O11 82.33(9) . . ?
O23 Mo4 O21 104.72(15) . . ?
O23 Mo4 O12 98.64(13) . . ?
O21 Mo4 O12 102.16(13) . . ?
O23 Mo4 O10 97.34(13) . . ?
O21 Mo4 O10 95.19(13) . . ?
O12 Mo4 O10 152.51(12) . . ?
O23 Mo4 O4 98.75(13) . . ?
O21 Mo4 O4 154.80(12) . . ?
O12 Mo4 O4 82.97(10) . . ?
O10 Mo4 O4 72.58(10) . . ?
O23 Mo4 O11 168.51(13) . . ?
O21 Mo4 O11 84.92(12) . . ?
O12 Mo4 O11 72.84(11) . . ?
O10 Mo4 O11 87.83(10) . . ?
O4 Mo4 O11 72.94(9) . . ?
O18 Mo5 O24 102.97(15) . . ?
O18 Mo5 O14 103.32(14) . . ?
O24 Mo5 O14 98.61(14) . . ?
O18 Mo5 O10 100.96(13) . . ?
O24 Mo5 O10 98.81(13) . . ?
O14 Mo5 O10 145.94(11) . . ?
O18 Mo5 O6 87.30(13) . . ?
O24 Mo5 O6 169.62(12) . . ?
O14 Mo5 O6 80.19(11) . . ?
O10 Mo5 O6 77.46(11) . . ?
O18 Mo5 O4 168.52(12) . . ?
O24 Mo5 O4 84.18(12) . . ?
O14 Mo5 O4 84.20(10) . . ?
O10 Mo5 O4 68.76(10) . . ?
O6 Mo5 O4 85.45(9) . . ?
N3 Cu1 N4 170.56(15) . . ?
N3 Cu1 N2 96.30(14) . . ?
N4 Cu1 N2 82.23(14) . . ?
N3 Cu1 N1 81.42(14) . . ?
N4 Cu1 N1 99.08(14) . . ?
N2 Cu1 N1 173.86(15) . . ?
N3 Cu1 O13 96.62(13) . . ?
N4 Cu1 O13 92.81(13) . . ?
N2 Cu1 O13 95.91(13) . . ?
N1 Cu1 O13 90.02(13) . . ?
N7 Cu2 N6 82.02(14) . . ?
N7 Cu2 N5 96.72(14) . . ?
N6 Cu2 N5 169.77(14) . . ?
N7 Cu2 N8 170.38(14) . . ?
N6 Cu2 N8 97.89(15) . . ?
N5 Cu2 N8 81.65(15) . . ?
N7 Cu2 O22 93.18(13) . . ?
N6 Cu2 O22 94.80(13) . . ?
N5 Cu2 O22 95.41(14) . . ?
N8 Cu2 O22 96.41(13) . . ?
O6 P1 O11 113.29(16) . . ?
O6 P1 O8 108.72(15) . . ?
O11 P1 O8 110.84(15) . . ?
O6 P1 O15 108.08(16) . . ?
O11 P1 O15 107.78(16) . . ?
O8 P1 O15 107.96(16) . . ?
O9 P2 O5 111.45(16) . . ?
O9 P2 O4 108.86(15) . . ?
O5 P2 O4 111.82(15) . . ?
O9 P2 O20 110.06(16) . . ?
O5 P2 O20 107.40(16) . . ?
O4 P2 O20 107.15(16) . . ?
Mo1 O3 Mo2 121.93(13) . . ?
P2 O4 Mo4 129.79(15) . . ?
P2 O4 Mo5 132.93(15) . . ?
Mo4 O4 Mo5 96.69(9) . . ?
P2 O5 Mo3 126.26(16) . . ?
P2 O5 Mo2 125.00(15) . . ?
Mo3 O5 Mo2 90.19(9) . . ?
P1 O6 Mo5 121.72(15) . . ?
Mo2 O7 Mo3 125.51(14) . . ?
P1 O8 Mo2 130.42(15) . . ?
P1 O8 Mo1 132.88(15) . . ?
Mo2 O8 Mo1 96.37(9) . . ?
P2 O9 Mo1 120.94(14) . . ?
Mo5 O10 Mo4 121.67(13) . . ?
P1 O11 Mo4 125.49(15) . . ?
P1 O11 Mo3 126.33(16) . . ?
Mo4 O11 Mo3 90.07(9) . . ?
Mo4 O12 Mo3 125.14(14) . . ?
Mo2 O13 Cu1 136.73(15) . . ?
Mo1 O14 Mo5 148.08(15) . . ?
Cu2 O22 H22 109.5 . . ?
C4 N1 C20 105.6(4) . . ?
C4 N1 Cu1 111.2(3) . . ?
C20 N1 Cu1 142.7(3) . . ?
C7 N2 C22 105.8(4) . . ?
C7 N2 Cu1 111.0(3) . . ?
C22 N2 Cu1 143.0(3) . . ?
C1 N3 C13 105.3(4) . . ?
C1 N3 Cu1 113.5(3) . . ?
C13 N3 Cu1 140.5(3) . . ?
C2 N4 C15 105.6(4) . . ?
C2 N4 Cu1 112.0(3) . . ?
C15 N4 Cu1 142.4(3) . . ?
C11 N5 C21 105.5(4) . . ?
C11 N5 Cu2 112.4(3) . . ?
C21 N5 Cu2 141.6(3) . . ?
C3 N6 C14 105.5(4) . . ?
C3 N6 Cu2 112.1(3) . . ?
C14 N6 Cu2 142.3(3) . . ?
C9 N7 C18 105.7(4) . . ?
C9 N7 Cu2 112.1(3) . . ?
C18 N7 Cu2 141.9(3) . . ?
C8 N8 C19 105.3(4) . . ?
C8 N8 Cu2 111.7(3) . . ?
C19 N8 Cu2 143.0(3) . . ?
C3 N9 C5 107.0(4) . . ?
C3 N9 H15 128(3) . . ?
C5 N9 H15 125(3) . . ?
C8 N10 C10 108.1(4) . . ?
C8 N10 H23 126(4) . . ?
C10 N10 H23 125(4) . . ?
C7 N11 C17 108.0(4) . . ?
C7 N11 H17 124(4) . . ?
C17 N11 H17 128(4) . . ?
C1 N12 C16 107.3(4) . . ?
C1 N12 H11 126(4) . . ?
C16 N12 H11 127(4) . . ?
C4 N13 C24 107.8(4) . . ?
C4 N13 H13 129(4) . . ?
C24 N13 H13 123(4) . . ?
C2 N14 C12 107.7(4) . . ?
C2 N14 H4 119(3) . . ?
C12 N14 H4 132(3) . . ?
C9 N15 C6 107.9(4) . . ?
C9 N15 H25 127(5) . . ?
C6 N15 H25 125(5) . . ?
N3 C1 N12 111.4(4) . . ?
N3 C1 C4 116.5(4) . . ?
N12 C1 C4 132.1(4) . . ?
N14 C2 N4 111.0(4) . . ?
N14 C2 C7 131.8(4) . . ?
N4 C2 C7 117.1(4) . . ?
N6 C3 N9 111.6(4) . . ?
N6 C3 C9 116.4(4) . . ?
N9 C3 C9 132.0(4) . . ?
N1 C4 N13 110.7(4) . . ?
N1 C4 C1 116.4(4) . . ?
N13 C4 C1 132.8(4) . . ?
C14 C5 N9 106.8(4) . . ?
C14 C5 H7 127(2) . . ?
N9 C5 H7 125(2) . . ?
C18 C6 N15 106.4(5) . . ?
C18 C6 H24 130(3) . . ?
N15 C6 H24 124(3) . . ?
N2 C7 N11 110.6(4) . . ?
N2 C7 C2 117.6(4) . . ?
N11 C7 C2 131.7(4) . . ?
N10 C8 N8 111.1(4) . . ?
N10 C8 C11 131.8(4) . . ?
N8 C8 C11 117.1(4) . . ?
N7 C9 N15 110.6(4) . . ?
N7 C9 C3 117.0(4) . . ?
N15 C9 C3 132.3(4) . . ?
C19 C10 N10 105.7(5) . . ?
C19 C10 H3 134(3) . . ?
N10 C10 H3 121(3) . . ?
C11 N16 C23 107.5(4) . . ?
C11 N16 H12 127(4) . . ?
C23 N16 H12 126(4) . . ?
N5 C11 N16 111.2(4) . . ?
N5 C11 C8 116.7(4) . . ?
N16 C11 C8 132.0(4) . . ?
C15 C12 N14 106.2(4) . . ?
C15 C12 H5 133(3) . . ?
N14 C12 H5 121(3) . . ?
C16 C13 N3 109.6(4) . . ?
C16 C13 H6 125(3) . . ?
N3 C13 H6 126(3) . . ?
C5 C14 N6 109.1(4) . . ?
C5 C14 H20 125(3) . . ?
N6 C14 H20 126(3) . . ?
C12 C15 N4 109.5(4) . . ?
C12 C15 H21 131(3) . . ?
N4 C15 H21 120(3) . . ?
C13 C16 N12 106.3(5) . . ?
C13 C16 H1 131(3) . . ?
N12 C16 H1 123(3) . . ?
C22 C17 N11 106.3(5) . . ?
C22 C17 H14 135(3) . . ?
N11 C17 H14 118(3) . . ?
C6 C18 N7 109.5(5) . . ?
C6 C18 H10 129(3) . . ?
N7 C18 H10 122(2) . . ?
C10 C19 N8 109.8(5) . . ?
C10 C19 H8 125(3) . . ?
N8 C19 H8 125(3) . . ?
C24 C20 N1 109.8(5) . . ?
C24 C20 H18 122(4) . . ?
N1 C20 H18 128(4) . . ?
C23 C21 N5 109.3(5) . . ?
C23 C21 H16 128(2) . . ?
N5 C21 H16 122(2) . . ?
C17 C22 N2 109.2(4) . . ?
C17 C22 H19 128(3) . . ?
N2 C22 H19 123(3) . . ?
N16 C23 C21 106.4(5) . . ?
N16 C23 H2 121(3) . . ?
C21 C23 H2 132(3) . . ?
C20 C24 N13 106.1(5) . . ?
C20 C24 H9 127(3) . . ?
N13 C24 H9 127(3) . . ?

loop_
_geom_bond_atom_site_label_1
_geom_bond_atom_site_label_2
_geom_bond_distance
_geom_bond_site_symmetry_2
_geom_bond_publ_flag
O1W H1WA 0.8500 . ?
O1W H1WB 0.8500 . ?
O2W H2WA 0.8500 . ?
O2W H2WB 0.8500 . ?
Mo1 O16 1.700(3) . ?
Mo1 O17 1.706(3) . ?
Mo1 O14 1.894(3) . ?
Mo1 O3 1.929(3) . ?
Mo1 O9 2.281(3) . ?
Mo1 O8 2.352(3) . ?
Mo2 O19 1.682(3) . ?
Mo2 O13 1.733(3) . ?
Mo2 O7 1.899(3) . ?
Mo2 O3 1.939(3) . ?
Mo2 O8 2.182(3) . ?
Mo2 O5 2.506(3) . ?
Mo3 O25 1.689(3) . ?
Mo3 O26 1.712(3) . ?
Mo3 O12 1.913(3) . ?
Mo3 O7 1.935(3) . ?
Mo3 O5 2.303(3) . ?
Mo3 O11 2.416(3) . ?
Mo4 O23 1.683(3) . ?
Mo4 O21 1.733(3) . ?
Mo4 O12 1.910(3) . ?
Mo4 O10 1.975(3) . ?
Mo4 O4 2.197(3) . ?
Mo4 O11 2.380(3) . ?
Mo5 O18 1.693(3) . ?
Mo5 O24 1.717(3) . ?
Mo5 O14 1.912(3) . ?
Mo5 O10 1.950(3) . ?
Mo5 O6 2.240(3) . ?
Mo5 O4 2.388(3) . ?
Cu1 N3 1.976(4) . ?
Cu1 N4 1.996(4) . ?
Cu1 N2 2.038(4) . ?
Cu1 N1 2.052(3) . ?
Cu1 O13 2.251(3) . ?
Cu2 N7 2.008(3) . ?
Cu2 N6 2.017(3) . ?
Cu2 N5 2.017(4) . ?
Cu2 N8 2.026(4) . ?
Cu2 O22 2.281(3) . ?
P1 O6 1.497(3) . ?
P1 O11 1.534(3) . ?
P1 O8 1.548(3) . ?
P1 O15 1.572(3) . ?
P2 O9 1.508(3) . ?
P2 O5 1.531(3) . ?
P2 O4 1.552(3) . ?
P2 O20 1.574(3) . ?
O22 H22 0.8200 . ?
N1 C4 1.324(5) . ?
N1 C20 1.371(6) . ?
N2 C7 1.320(5) . ?
N2 C22 1.387(6) . ?
N3 C1 1.327(5) . ?
N3 C13 1.371(6) . ?
N4 C2 1.336(5) . ?
N4 C15 1.373(6) . ?
N5 C11 1.320(5) . ?
N5 C21 1.377(6) . ?
N6 C3 1.333(5) . ?
N6 C14 1.373(6) . ?
N7 C9 1.333(5) . ?
N7 C18 1.382(6) . ?
N8 C8 1.328(5) . ?
N8 C19 1.369(6) . ?
N9 C3 1.337(5) . ?
N9 C5 1.368(6) . ?
N9 H15 0.87(5) . ?
N10 C8 1.327(6) . ?
N10 C10 1.365(6) . ?
N10 H23 0.73(4) . ?
N11 C7 1.339(6) . ?
N11 C17 1.365(6) . ?
N11 H17 0.71(4) . ?
N12 C1 1.328(6) . ?
N12 C16 1.372(6) . ?
N12 H11 0.75(5) . ?
N13 C4 1.344(6) . ?
N13 C24 1.361(7) . ?
N13 H13 0.78(5) . ?
N14 C2 1.328(5) . ?
N14 C12 1.376(6) . ?
N14 H4 0.87(4) . ?
N15 C9 1.340(6) . ?
N15 C6 1.372(7) . ?
N15 H25 0.77(6) . ?
C1 C4 1.446(6) . ?
C2 C7 1.433(6) . ?
C3 C9 1.439(6) . ?
C5 C14 1.363(6) . ?
C5 H7 0.99(4) . ?
C6 C18 1.348(7) . ?
C6 H24 0.91(5) . ?
C8 C11 1.444(6) . ?
C10 C19 1.357(7) . ?
C10 H3 0.91(5) . ?
N16 C11 1.345(6) . ?
N16 C23 1.358(7) . ?
N16 H12 0.82(5) . ?
C12 C15 1.353(6) . ?
C12 H5 0.92(4) . ?
C13 C16 1.348(6) . ?
C13 H6 0.90(4) . ?
C14 H20 0.88(5) . ?
C15 H21 0.90(5) . ?
C16 H1 0.97(4) . ?
C17 C22 1.346(7) . ?
C17 H14 0.94(5) . ?
C18 H10 0.93(4) . ?
C19 H8 0.81(4) . ?
C20 C24 1.355(7) . ?
C20 H18 0.84(5) . ?
C21 C23 1.361(6) . ?
C21 H16 0.99(4) . ?
C22 H19 0.93(4) . ?
C23 H2 0.95(5) . ?
C24 H9 0.97(5) . ?

loop_
_geom_hbond_atom_site_label_D
_geom_hbond_atom_site_label_H
_geom_hbond_atom_site_label_A
_geom_hbond_distance_DH
_geom_hbond_distance_HA
_geom_hbond_distance_DA
_geom_hbond_angle_DHA
_geom_hbond_site_symmetry_A
N10 H23 O21 0.73(4) 2.16(5) 2.834(5) 155(5) 1_455
N15 H25 O22 0.77(6) 2.28(6) 2.970(5) 149(6) 2_656
N11 H17 O13 0.71(4) 2.29(4) 2.952(5) 155(5) 2_675
N9 H15 O10 0.87(5) 1.92(5) 2.792(5) 176(4) 2_656
N13 H13 O9 0.78(5) 2.14(5) 2.894(5) 163(5) 1_655
N16 H12 O11 0.82(5) 2.66(5) 3.391(5) 148(5) 1_455
N16 H12 O21 0.82(5) 2.32(5) 3.015(5) 143(5) 1_455
N12 H11 O17 0.75(5) 1.93(5) 2.667(5) 166(6) 1_655
N14 H4 O3 0.87(4) 1.84(5) 2.695(5) 168(4) 2_675
O2W H2WB O26 0.85 2.11 2.782(4) 135.2 1_455
O2W H2WA O24 0.85 2.39 2.841(5) 114.2 .
O1W H1WB O24 0.85 2.37 2.985(5) 129.9 1_655
O1W H1WA O15 0.85 2.00 2.661(5) 133.9 .
